data_4516136
loop_
_publ_author_name
'Kumar, Saurabh'
'Mondal, Dipanjan'
'Balakrishna, Maravanji S.'

_publ_section_title
;
 Diverse Architectures and Luminescence Properties of Group 11 Complexes
 Containing Pyrimidine-Based Phosphine,
 <i>N</i>-((Diphenylphosphine)methyl)pyrimidin-2-amine.
;
_journal_issue 12
_journal_name_full 'ACS omega'
_journal_page_first 16601
_journal_page_last 16614
_journal_paper_doi 10.1021/acsomega.8b02484
_journal_volume 3
_journal_year 2018
_chemical_formula_moiety 'C17 H16 Br Cu N3 P'
_chemical_formula_sum 'C17 H16 Br Cu N3 P'
_chemical_formula_weight 436.75
_space_group_crystal_system monoclinic
_space_group_IT_number 14
_space_group_name_Hall '-P 2yn'
_space_group_name_H-M_alt 'P 1 21/n 1'
_atom_sites_solution_hydrogens geom
_atom_sites_solution_primary direct
_audit_creation_date 2016-09-26
_audit_creation_method
;
Olex2 1.2
(compiled 2016.02.19 svn.r3266 for OlexSys, GUI svn.r5155)
;
_cell_angle_alpha 90
_cell_angle_beta 106.285(4)
_cell_angle_gamma 90
_cell_formula_units_Z 4
_cell_length_a 13.4532(6)
_cell_length_b 7.4445(2)
_cell_length_c 17.5935(8)
_cell_measurement_reflns_used 8185
_cell_measurement_temperature 150(2)
_cell_measurement_theta_max 31.1790
_cell_measurement_theta_min 2.9700
_cell_volume 1691.34(12)
_computing_cell_refinement
;
CrystalClear-SM Expert 2.0 r7 (Rigaku, 2011)
;
_computing_data_collection
;
CrystalClear-SM Expert 2.0 r7 (Rigaku, 2011)
;
_computing_data_reduction
;
CrystalClear-SM Expert 2.0 r7 (Rigaku, 2011)
;
_computing_molecular_graphics 'Olex2 (Dolomanov et al., 2009)'
_computing_publication_material 'Olex2 (Dolomanov et al., 2009)'
_computing_structure_refinement 'ShelXL (Sheldrick, 2015)'
_computing_structure_solution 'ShelXT (Sheldrick, 2015)'
_diffrn_ambient_temperature 150(2)
_diffrn_detector_area_resol_mean 28.5714
_diffrn_detector_type 'Rigaku Saturn724+'
_diffrn_measured_fraction_theta_full 0.994
_diffrn_measured_fraction_theta_max 0.994
_diffrn_measurement_details
;
List of Runs (angles in degrees, time in seconds):

  # Type    Start    End  Width  t~exp~   \w     \q     \k     \f   Frames
--------------------------------------------------------------------------
  1  \w   -110.00  25.00   0.50    8.00    --  -20.00   0.00-108.00  270
  2  \w   -110.00   9.50   0.50    8.00    --  -20.00 -72.00-108.00  239
  3  \w    -69.00  19.00   0.50    8.00    --  -20.00 -72.00  36.00  176
  4  \w    -34.00 -33.50   0.50    8.00    --  -20.00 -72.00 108.00    1
;
_diffrn_measurement_device 'AFC12 (Right): Kappa 3 circle'
_diffrn_measurement_device_type 'Rigaku Saturn724+ (2x2 bin mode)'
_diffrn_measurement_method 'profile data from \w-scans'
_diffrn_measurement_specimen_support 'Mitegen 50um'
_diffrn_radiation_type MoK\a
_diffrn_radiation_wavelength 0.71073
_diffrn_reflns_av_R_equivalents 0.0287
_diffrn_reflns_av_unetI/netI 0.0230
_diffrn_reflns_Laue_measured_fraction_full 0.994
_diffrn_reflns_Laue_measured_fraction_max 0.994
_diffrn_reflns_limit_h_max 11
_diffrn_reflns_limit_h_min -15
_diffrn_reflns_limit_k_max 8
_diffrn_reflns_limit_k_min -8
_diffrn_reflns_limit_l_max 20
_diffrn_reflns_limit_l_min -20
_diffrn_reflns_number 10381
_diffrn_reflns_point_group_measured_fraction_full 0.994
_diffrn_reflns_point_group_measured_fraction_max 0.994
_diffrn_reflns_theta_full 24.995
_diffrn_reflns_theta_max 24.995
_diffrn_reflns_theta_min 2.990
_exptl_absorpt_coefficient_mu 3.750
_exptl_absorpt_correction_T_max 1.00000
_exptl_absorpt_correction_T_min 0.52899
_exptl_absorpt_correction_type multi-scan
_exptl_absorpt_process_details
;
CrysAlisPro 1.171.38.43 (Rigaku Oxford Diffraction, 2015)
Empirical absorption correction using spherical harmonics,
 implemented in SCALE3 ABSPACK scaling algorithm.
;
_exptl_crystal_colour white
_exptl_crystal_colour_primary white
_exptl_crystal_density_diffrn 1.715
_exptl_crystal_description block
_exptl_crystal_F_000 872
_exptl_crystal_size_max 0.265
_exptl_crystal_size_mid 0.15
_exptl_crystal_size_min 0.12
_refine_diff_density_max 0.568
_refine_diff_density_min -0.364
_refine_diff_density_rms 0.085
_refine_ls_extinction_method none
_refine_ls_goodness_of_fit_ref 1.034
_refine_ls_hydrogen_treatment constr
_refine_ls_matrix_type full
_refine_ls_number_parameters 208
_refine_ls_number_reflns 2959
_refine_ls_number_restraints 0
_refine_ls_restrained_S_all 1.034
_refine_ls_R_factor_all 0.0312
_refine_ls_R_factor_gt 0.0268
_refine_ls_shift/su_max 0.001
_refine_ls_shift/su_mean 0.000
_refine_ls_structure_factor_coef Fsqd
_refine_ls_weighting_details 'w=1/[\s^2^(Fo^2^)+(0.0356P)^2^+1.5526P] where P=(Fo^2^+2Fc^2^)/3'
_refine_ls_weighting_scheme calc
_refine_ls_wR_factor_gt 0.0649
_refine_ls_wR_factor_ref 0.0677
_reflns_Friedel_coverage 0.000
_reflns_number_gt 2696
_reflns_number_total 2959
_reflns_threshold_expression 'I > 2\s(I)'
_cod_data_source_file ao8b02484_si_002.cif
_cod_data_source_block compound-3
_cod_original_cell_volume 1691.35(12)
_cod_database_code 4516136
_shelx_space_group_comment
;
The symmetry employed for this shelxl refinement is uniquely defined
by the following loop, which should always be used as a source of
symmetry information in preference to the above space-group names.
They are only intended as comments.
;
_olex2_refinement_description
;
1. Fixed Uiso
 At 1.2 times of:
  All C(H) groups, All C(H,H) groups, All N(H) groups
2.a Secondary CH2 refined with riding coordinates:
 C5(H5A,H5B)
2.b Aromatic/amide H refined with riding coordinates:
 N3(H3), C2(H2), C3(H3A), C1(H1), C7(H7), C9(H9), C11(H11), C17(H17), C14(H14),
  C13(H13), C8(H8), C16(H16), C15(H15), C10(H10)
;
_shelx_shelxl_version_number 2014/7
_olex2_submission_special_instructions 'No special instructions were received'
_oxdiff_exptl_absorpt_empirical_details
;
Empirical correction (ABSPACK) includes:
- Absorption correction using spherical harmonics
- Frame scaling
- Detector area scaling
;

loop_
_space_group_symop_operation_xyz
'x, y, z'
'-x+1/2, y+1/2, -z+1/2'
'-x, -y, -z'
'x-1/2, -y-1/2, z-1/2'

loop_
_atom_site_label
_atom_site_type_symbol
_atom_site_fract_x
_atom_site_fract_y
_atom_site_fract_z
_atom_site_U_iso_or_equiv
_atom_site_adp_type
_atom_site_occupancy
_atom_site_site_symmetry_order
_atom_site_calc_flag
_atom_site_refinement_flags_posn
Br1 Br 0.38603(2) 0.17492(3) 0.44849(2) 0.02415(10) Uani 1 1 d .
Cu1 Cu 0.57126(2) 0.15719(4) 0.52572(2) 0.02082(11) Uani 1 1 d .
P1 P 0.32933(5) 0.73568(9) 0.54401(4) 0.01920(15) Uani 1 1 d .
N1 N 0.58663(16) 0.2379(3) 0.64005(12) 0.0207(5) Uani 1 1 d .
N3 N 0.45607(17) 0.4502(3) 0.60823(12) 0.0214(5) Uani 1 1 d .
H3 H 0.4425 0.4141 0.5587 0.026 Uiso 1 1 calc R
N2 N 0.55333(17) 0.4317(3) 0.73917(12) 0.0221(5) Uani 1 1 d .
C2 C 0.6856(2) 0.2083(4) 0.77469(17) 0.0294(6) Uani 1 1 d .
H2 H 0.7386 0.1500 0.8142 0.035 Uiso 1 1 calc R
C6 C 0.2780(2) 0.9003(3) 0.60078(15) 0.0197(5) Uani 1 1 d .
C3 C 0.6286(2) 0.3489(4) 0.79224(16) 0.0267(6) Uani 1 1 d .
H3A H 0.6445 0.3883 0.8457 0.032 Uiso 1 1 calc R
C1 C 0.6609(2) 0.1587(4) 0.69696(17) 0.0262(6) Uani 1 1 d .
H1 H 0.6984 0.0627 0.6825 0.031 Uiso 1 1 calc R
C4 C 0.5339(2) 0.3726(3) 0.66376(15) 0.0184(5) Uani 1 1 d .
C7 C 0.3483(2) 1.0242(3) 0.64619(16) 0.0237(6) Uani 1 1 d .
H7 H 0.4183 1.0242 0.6446 0.028 Uiso 1 1 calc R
C9 C 0.2145(2) 1.1517(4) 0.69531(17) 0.0294(7) Uani 1 1 d .
H9 H 0.1926 1.2375 0.7272 0.035 Uiso 1 1 calc R
C11 C 0.1755(2) 0.9048(4) 0.60246(17) 0.0271(6) Uani 1 1 d .
H11 H 0.1268 0.8228 0.5711 0.032 Uiso 1 1 calc R
C12 C 0.2142(2) 0.6143(4) 0.48823(16) 0.0236(6) Uani 1 1 d .
C5 C 0.3944(2) 0.5915(4) 0.62827(15) 0.0239(6) Uani 1 1 d .
H5A H 0.4396 0.6672 0.6702 0.029 Uiso 1 1 calc R
H5B H 0.3413 0.5367 0.6502 0.029 Uiso 1 1 calc R
C17 C 0.1809(2) 0.4512(4) 0.51058(18) 0.0288(6) Uani 1 1 d .
H17 H 0.2200 0.3936 0.5576 0.035 Uiso 1 1 calc R
C14 C 0.0663(2) 0.6148(4) 0.37176(19) 0.0373(7) Uani 1 1 d .
H14 H 0.0277 0.6706 0.3240 0.045 Uiso 1 1 calc R
C13 C 0.1563(2) 0.6937(4) 0.41791(18) 0.0314(7) Uani 1 1 d .
H13 H 0.1790 0.8040 0.4013 0.038 Uiso 1 1 calc R
C8 C 0.3157(2) 1.1476(3) 0.69366(17) 0.0272(6) Uani 1 1 d .
H8 H 0.3641 1.2297 0.7252 0.033 Uiso 1 1 calc R
C16 C 0.0906(3) 0.3721(4) 0.46429(19) 0.0372(7) Uani 1 1 d .
H16 H 0.0681 0.2606 0.4799 0.045 Uiso 1 1 calc R
C15 C 0.0334(2) 0.4548(5) 0.39567(19) 0.0391(8) Uani 1 1 d .
H15 H -0.0290 0.4011 0.3648 0.047 Uiso 1 1 calc R
C10 C 0.1438(2) 1.0295(4) 0.65004(19) 0.0340(7) Uani 1 1 d .
H10 H 0.0738 1.0311 0.6516 0.041 Uiso 1 1 calc R

loop_
_atom_site_aniso_label
_atom_site_aniso_U_11
_atom_site_aniso_U_22
_atom_site_aniso_U_33
_atom_site_aniso_U_23
_atom_site_aniso_U_13
_atom_site_aniso_U_12
Br1 0.02158(16) 0.02111(15) 0.02594(17) -0.00285(10) 0.00040(11) 0.00409(10)
Cu1 0.02038(19) 0.02290(18) 0.02097(19) -0.00146(12) 0.00871(14) 0.00148(13)
P1 0.0189(3) 0.0180(3) 0.0226(4) -0.0009(3) 0.0089(3) 0.0014(3)
N1 0.0207(11) 0.0219(11) 0.0208(11) -0.0011(9) 0.0081(9) 0.0008(9)
N3 0.0270(12) 0.0211(11) 0.0165(11) -0.0008(8) 0.0068(9) 0.0050(9)
N2 0.0253(12) 0.0222(11) 0.0205(12) -0.0036(9) 0.0092(9) -0.0026(10)
C2 0.0258(15) 0.0304(15) 0.0271(16) -0.0006(12) -0.0006(12) 0.0033(12)
C6 0.0232(14) 0.0167(12) 0.0220(13) 0.0033(10) 0.0108(11) 0.0041(11)
C3 0.0294(16) 0.0301(15) 0.0192(14) -0.0039(11) 0.0046(12) -0.0074(12)
C1 0.0222(14) 0.0257(14) 0.0293(16) -0.0013(11) 0.0047(12) 0.0067(11)
C4 0.0186(13) 0.0176(12) 0.0213(13) 0.0002(10) 0.0094(10) -0.0048(10)
C7 0.0249(14) 0.0223(13) 0.0259(14) -0.0003(11) 0.0105(11) -0.0011(11)
C9 0.0426(18) 0.0226(14) 0.0318(16) -0.0004(11) 0.0251(14) 0.0049(13)
C11 0.0258(15) 0.0229(14) 0.0357(16) -0.0030(12) 0.0138(12) -0.0024(12)
C12 0.0246(14) 0.0233(13) 0.0256(14) -0.0045(11) 0.0114(12) 0.0027(12)
C5 0.0275(15) 0.0226(13) 0.0235(14) -0.0001(11) 0.0105(12) 0.0057(12)
C17 0.0277(15) 0.0268(14) 0.0326(16) 0.0003(12) 0.0093(12) -0.0011(12)
C14 0.0302(17) 0.0443(18) 0.0338(17) -0.0051(14) 0.0030(13) 0.0068(15)
C13 0.0316(16) 0.0257(15) 0.0352(17) 0.0011(12) 0.0068(13) -0.0001(13)
C8 0.0371(17) 0.0187(13) 0.0267(15) -0.0002(11) 0.0102(13) -0.0021(12)
C16 0.0371(18) 0.0368(17) 0.0408(19) -0.0073(14) 0.0159(15) -0.0121(14)
C15 0.0261(16) 0.0501(19) 0.0417(19) -0.0183(15) 0.0105(14) -0.0097(15)
C10 0.0320(16) 0.0317(16) 0.0464(19) 0.0015(13) 0.0243(14) 0.0063(13)

loop_
_atom_type_symbol
_atom_type_description
_atom_type_scat_dispersion_real
_atom_type_scat_dispersion_imag
_atom_type_scat_source
C C 0.0033 0.0016 'International Tables Vol C Tables 4.2.6.8 and 6.1.1.4'
H H 0.0000 0.0000 'International Tables Vol C Tables 4.2.6.8 and 6.1.1.4'
Br Br -0.2901 2.4595 'International Tables Vol C Tables 4.2.6.8 and 6.1.1.4'
Cu Cu 0.3201 1.2651 'International Tables Vol C Tables 4.2.6.8 and 6.1.1.4'
N N 0.0061 0.0033 'International Tables Vol C Tables 4.2.6.8 and 6.1.1.4'
P P 0.1023 0.0942 'International Tables Vol C Tables 4.2.6.8 and 6.1.1.4'

loop_
_geom_angle_atom_site_label_1
_geom_angle_atom_site_label_2
_geom_angle_atom_site_label_3
_geom_angle
_geom_angle_site_symmetry_1
_geom_angle_site_symmetry_3
Cu1 Br1 Cu1 73.132(13) . 3_656
Br1 Cu1 Br1 106.868(13) . 3_656
Br1 Cu1 Cu1 54.435(12) . 3_656
Br1 Cu1 Cu1 52.433(11) 3_656 3_656
P1 Cu1 Br1 110.41(2) 3_666 .
P1 Cu1 Br1 107.97(2) 3_666 3_656
P1 Cu1 Cu1 123.45(2) 3_666 3_656
N1 Cu1 Br1 109.28(6) . .
N1 Cu1 Br1 98.83(6) . 3_656
N1 Cu1 Cu1 113.82(6) . 3_656
N1 Cu1 P1 121.98(6) . 3_666
C6 P1 Cu1 116.22(8) . 3_666
C6 P1 C5 96.76(11) . .
C12 P1 Cu1 115.88(9) . 3_666
C12 P1 C6 103.36(12) . .
C12 P1 C5 106.55(13) . .
C5 P1 Cu1 115.71(9) . 3_666
C1 N1 Cu1 116.97(17) . .
C1 N1 C4 116.1(2) . .
C4 N1 Cu1 126.76(17) . .
C4 N3 H3 119.4 . .
C4 N3 C5 121.3(2) . .
C5 N3 H3 119.4 . .
C3 N2 C4 116.1(2) . .
C3 C2 H2 122.1 . .
C1 C2 H2 122.1 . .
C1 C2 C3 115.7(3) . .
C7 C6 P1 116.97(19) . .
C11 C6 P1 123.8(2) . .
C11 C6 C7 119.2(2) . .
N2 C3 C2 123.9(3) . .
N2 C3 H3A 118.0 . .
C2 C3 H3A 118.0 . .
N1 C1 C2 123.5(2) . .
N1 C1 H1 118.2 . .
C2 C1 H1 118.2 . .
N3 C4 N1 117.4(2) . .
N3 C4 N2 118.0(2) . .
N2 C4 N1 124.6(2) . .
C6 C7 H7 120.0 . .
C8 C7 C6 120.1(2) . .
C8 C7 H7 120.0 . .
C8 C9 H9 120.1 . .
C8 C9 C10 119.8(2) . .
C10 C9 H9 120.1 . .
C6 C11 H11 119.9 . .
C6 C11 C10 120.1(3) . .
C10 C11 H11 119.9 . .
C17 C12 P1 125.0(2) . .
C17 C12 C13 118.5(3) . .
C13 C12 P1 116.5(2) . .
P1 C5 H5A 108.8 . .
P1 C5 H5B 108.8 . .
N3 C5 P1 113.86(18) . .
N3 C5 H5A 108.8 . .
N3 C5 H5B 108.8 . .
H5A C5 H5B 107.7 . .
C12 C17 H17 119.9 . .
C12 C17 C16 120.2(3) . .
C16 C17 H17 119.9 . .
C13 C14 H14 120.3 . .
C15 C14 H14 120.3 . .
C15 C14 C13 119.4(3) . .
C12 C13 H13 119.3 . .
C14 C13 C12 121.3(3) . .
C14 C13 H13 119.3 . .
C7 C8 H8 119.7 . .
C9 C8 C7 120.6(3) . .
C9 C8 H8 119.7 . .
C17 C16 H16 119.8 . .
C15 C16 C17 120.3(3) . .
C15 C16 H16 119.8 . .
C14 C15 C16 120.3(3) . .
C14 C15 H15 119.9 . .
C16 C15 H15 119.9 . .
C9 C10 C11 120.2(3) . .
C9 C10 H10 119.9 . .
C11 C10 H10 119.9 . .

loop_
_geom_bond_atom_site_label_1
_geom_bond_atom_site_label_2
_geom_bond_distance
_geom_bond_site_symmetry_2
Br1 Cu1 2.4848(4) .
Br1 Cu1 2.5501(4) 3_656
Cu1 Br1 2.5500(4) 3_656
Cu1 Cu1 3.0000(6) 3_656
Cu1 P1 2.2021(7) 3_666
Cu1 N1 2.053(2) .
P1 Cu1 2.2021(7) 3_666
P1 C6 1.834(2) .
P1 C12 1.824(3) .
P1 C5 1.841(3) .
N1 C1 1.337(3) .
N1 C4 1.360(3) .
N3 H3 0.8800 .
N3 C4 1.346(3) .
N3 C5 1.443(3) .
N2 C3 1.322(4) .
N2 C4 1.352(3) .
C2 H2 0.9500 .
C2 C3 1.382(4) .
C2 C1 1.365(4) .
C6 C7 1.401(4) .
C6 C11 1.388(4) .
C3 H3A 0.9500 .
C1 H1 0.9500 .
C7 H7 0.9500 .
C7 C8 1.392(4) .
C9 H9 0.9500 .
C9 C8 1.371(4) .
C9 C10 1.393(4) .
C11 H11 0.9500 .
C11 C10 1.395(4) .
C12 C17 1.388(4) .
C12 C13 1.395(4) .
C5 H5A 0.9900 .
C5 H5B 0.9900 .
C17 H17 0.9500 .
C17 C16 1.390(4) .
C14 H14 0.9500 .
C14 C13 1.384(4) .
C14 C15 1.377(5) .
C13 H13 0.9500 .
C8 H8 0.9500 .
C16 H16 0.9500 .
C16 C15 1.381(5) .
C15 H15 0.9500 .
C10 H10 0.9500 .

loop_
_geom_torsion_atom_site_label_1
_geom_torsion_atom_site_label_2
_geom_torsion_atom_site_label_3
_geom_torsion_atom_site_label_4
_geom_torsion
_geom_torsion_site_symmetry_1
Cu1 P1 C6 C7 -47.5(2) 3_666
Cu1 P1 C6 C11 134.2(2) 3_666
Cu1 P1 C12 C17 134.7(2) 3_666
Cu1 P1 C12 C13 -45.2(2) 3_666
Cu1 P1 C5 N3 -50.1(2) 3_666
Cu1 N1 C1 C2 174.6(2) .
Cu1 N1 C4 N3 7.4(3) .
Cu1 N1 C4 N2 -173.67(18) .
P1 C6 C7 C8 -177.0(2) .
P1 C6 C11 C10 177.1(2) .
P1 C12 C17 C16 178.7(2) .
P1 C12 C13 C14 -178.7(2) .
C6 P1 C12 C17 -97.0(2) .
C6 P1 C12 C13 83.1(2) .
C6 P1 C5 N3 -173.57(19) .
C6 C7 C8 C9 -1.3(4) .
C6 C11 C10 C9 0.9(4) .
C3 N2 C4 N1 -0.6(4) .
C3 N2 C4 N3 178.3(2) .
C3 C2 C1 N1 -0.1(4) .
C1 N1 C4 N3 -177.5(2) .
C1 N1 C4 N2 1.4(4) .
C1 C2 C3 N2 1.0(4) .
C4 N1 C1 C2 -1.0(4) .
C4 N3 C5 P1 157.6(2) .
C4 N2 C3 C2 -0.6(4) .
C7 C6 C11 C10 -1.2(4) .
C11 C6 C7 C8 1.4(4) .
C12 P1 C6 C7 -175.6(2) .
C12 P1 C6 C11 6.1(3) .
C12 P1 C5 N3 80.3(2) .
C12 C17 C16 C15 0.1(4) .
C5 P1 C6 C7 75.5(2) .
C5 P1 C6 C11 -102.8(2) .
C5 P1 C12 C17 4.4(3) .
C5 P1 C12 C13 -175.6(2) .
C5 N3 C4 N1 178.6(2) .
C5 N3 C4 N2 -0.4(4) .
C17 C12 C13 C14 1.4(4) .
C17 C16 C15 C14 1.2(5) .
C13 C12 C17 C16 -1.4(4) .
C13 C14 C15 C16 -1.2(5) .
C8 C9 C10 C11 -0.8(4) .
C15 C14 C13 C12 -0.1(5) .
C10 C9 C8 C7 1.0(4) .
